data_4088779
loop_
_publ_author_name
'Kohrt, Sonja'
'Kehr, Gerald'
'Daniliuc, Constantin G.'
'Rojas, Ren\'e S.'
'Rieger, Bernhard'
'Troll, Carsten'
'Erker, Gerhard'

_publ_section_title
;
 Borata-Alkene Derived Syntheses of (F5C6)2B-Substituted Bis(indenyl)
 Group 4 Metal Complexes
;
_journal_issue 16
_journal_name_full Organometallics
_journal_page_first 2689
_journal_paper_doi 10.1021/acs.organomet.6b00427
_journal_volume 35
_journal_year 2016
_chemical_formula_sum 'C36 H26 B Cl F10 O Zr'
_chemical_formula_weight 802.05
_space_group_IT_number 14
_space_group_name_Hall '-P 2yn'
_space_group_name_H-M_alt 'P 1 21/n 1'
_symmetry_cell_setting monoclinic
_symmetry_space_group_name_H-M 'P 1 21/n 1'
_atom_sites_solution_hydrogens geom
_atom_sites_solution_primary direct
_atom_sites_solution_secondary difmap
_audit_creation_method SHELXL-97
_cell_angle_alpha 90.00
_cell_angle_beta 90.2360(10)
_cell_angle_gamma 90.00
_cell_formula_units_Z 4
_cell_length_a 18.1974(4)
_cell_length_b 9.3921(2)
_cell_length_c 19.4620(5)
_cell_measurement_reflns_used 8353
_cell_measurement_temperature 223(2)
_cell_measurement_theta_max 28.28
_cell_measurement_theta_min 4.08
_cell_volume 3326.26(13)
_computing_cell_refinement 'Collect (Nonius B.V., 1998)'
_computing_data_collection 'Collect (Nonius B.V., 1998)'
_computing_data_reduction 'Denzo-SMN (Otwinowski & Minor, 1997)'
_computing_molecular_graphics 'XP (BrukerAXS, 2000)'
_computing_publication_material 'SHELXL-97 (Sheldrick, 1997)'
_computing_structure_refinement 'SHELXL-97 (Sheldrick, 1997)'
_computing_structure_solution 'SHELXS-97 (Sheldrick, 1990)'
_diffrn_ambient_temperature 223(2)
_diffrn_measured_fraction_theta_full 0.996
_diffrn_measured_fraction_theta_max 0.996
_diffrn_measurement_device_type 'Nonius KappaCCD APEXII'
_diffrn_measurement_method '\w and \f scans'
_diffrn_radiation_monochromator 'Montel mirror'
_diffrn_radiation_source 'rotating anode Nonius FR591'
_diffrn_radiation_type MoK\a
_diffrn_radiation_wavelength 0.71073
_diffrn_reflns_av_R_equivalents 0.129
_diffrn_reflns_av_sigmaI/netI 0.0961
_diffrn_reflns_limit_h_max 22
_diffrn_reflns_limit_h_min -22
_diffrn_reflns_limit_k_max 11
_diffrn_reflns_limit_k_min -11
_diffrn_reflns_limit_l_max 24
_diffrn_reflns_limit_l_min -24
_diffrn_reflns_number 34776
_diffrn_reflns_theta_full 26.37
_diffrn_reflns_theta_max 26.37
_diffrn_reflns_theta_min 4.13
_exptl_absorpt_coefficient_mu 0.497
_exptl_absorpt_correction_T_max 0.9901
_exptl_absorpt_correction_T_min 0.9520
_exptl_absorpt_correction_type multi-scan
_exptl_absorpt_process_details 'Denzo (Otwinowski, Borek, Majewski & Minor, 2003)'
_exptl_crystal_colour yellow
_exptl_crystal_density_diffrn 1.602
_exptl_crystal_density_method 'not measured'
_exptl_crystal_description needle
_exptl_crystal_F_000 1608
_exptl_crystal_size_max 0.10
_exptl_crystal_size_mid 0.06
_exptl_crystal_size_min 0.02
_refine_diff_density_max 0.476
_refine_diff_density_min -0.466
_refine_diff_density_rms 0.097
_refine_ls_extinction_method none
_refine_ls_goodness_of_fit_ref 1.028
_refine_ls_hydrogen_treatment mixed
_refine_ls_matrix_type full
_refine_ls_number_parameters 520
_refine_ls_number_reflns 6775
_refine_ls_number_restraints 200
_refine_ls_restrained_S_all 1.020
_refine_ls_R_factor_all 0.1128
_refine_ls_R_factor_gt 0.0647
_refine_ls_shift/su_max 0.001
_refine_ls_shift/su_mean 0.000
_refine_ls_structure_factor_coef Fsqd
_refine_ls_weighting_details 'calc w=1/[\s^2^(Fo^2^)+(0.0374P)^2^+10.4220P] where P=(Fo^2^+2Fc^2^)/3'
_refine_ls_weighting_scheme calc
_refine_ls_wR_factor_gt 0.1278
_refine_ls_wR_factor_ref 0.1490
_reflns_number_gt 4301
_reflns_number_total 6775
_reflns_threshold_expression >2sigma(I)
_cod_data_source_file om6b00427_si_002.cif
_cod_data_source_block erk7962
_cod_original_sg_symbol_H-M P21/n
_cod_database_code 4088779

loop_
_symmetry_equiv_pos_as_xyz
'x, y, z'
'-x+1/2, y+1/2, -z+1/2'
'-x, -y, -z'
'x-1/2, -y-1/2, z-1/2'

loop_
_atom_site_label
_atom_site_type_symbol
_atom_site_fract_x
_atom_site_fract_y
_atom_site_fract_z
_atom_site_U_iso_or_equiv
_atom_site_adp_type
_atom_site_occupancy
_atom_site_symmetry_multiplicity
_atom_site_calc_flag
_atom_site_refinement_flags
_atom_site_disorder_assembly
_atom_site_disorder_group
Zr1 Zr 0.68584(3) 0.90664(5) 0.63306(2) 0.02764(14) Uani 1 1 d . . .
Cl1 Cl 0.73370(7) 1.07580(16) 0.71743(7) 0.0448(4) Uani 1 1 d . . .
O1 O 0.63799(18) 0.7624(4) 0.70515(17) 0.0326(8) Uani 1 1 d D . .
H1 H 0.662(3) 0.719(6) 0.739(2) 0.049 Uiso 1 1 d D . .
C1 C 0.6043(3) 1.0992(6) 0.5810(3) 0.0310(11) Uani 1 1 d . . .
C2 C 0.5757(3) 1.0566(5) 0.6457(3) 0.0303(12) Uani 1 1 d . . .
H2 H 0.5711 1.1176 0.6838 0.036 Uiso 1 1 calc R . .
C3 C 0.5548(2) 0.9107(6) 0.6460(2) 0.0275(10) Uani 1 1 d . . .
C3A C 0.5657(3) 0.8631(6) 0.5766(3) 0.0311(12) Uani 1 1 d . . .
C4 C 0.5530(3) 0.7290(6) 0.5436(3) 0.0398(13) Uani 1 1 d . . .
H4 H 0.5367 0.6502 0.5691 0.048 Uiso 1 1 calc R . .
C5 C 0.5650(3) 0.7169(7) 0.4750(3) 0.0456(15) Uani 1 1 d . . .
H5 H 0.5560 0.6294 0.4531 0.055 Uiso 1 1 calc R . .
C6 C 0.5906(3) 0.8326(7) 0.4362(3) 0.0490(16) Uani 1 1 d . . .
H6 H 0.5970 0.8207 0.3886 0.059 Uiso 1 1 calc R . .
C7A C 0.5954(3) 0.9791(6) 0.5371(2) 0.0309(12) Uani 1 1 d . . .
C7 C 0.6063(3) 0.9613(7) 0.4647(3) 0.0427(14) Uani 1 1 d . . .
H7 H 0.6240 1.0367 0.4376 0.051 Uiso 1 1 calc R . .
C8 C 0.6279(3) 1.2466(6) 0.5595(3) 0.0389(13) Uani 1 1 d . . .
H8 H 0.5952 1.2753 0.5211 0.047 Uiso 1 1 calc R . .
C9 C 0.7074(3) 1.2526(7) 0.5318(3) 0.0545(17) Uani 1 1 d . . .
H9A H 0.7417 1.2383 0.5694 0.082 Uiso 1 1 calc R . .
H9B H 0.7161 1.3449 0.5110 0.082 Uiso 1 1 calc R . .
H9C H 0.7142 1.1785 0.4977 0.082 Uiso 1 1 calc R . .
C10 C 0.6182(4) 1.3568(6) 0.6160(3) 0.0538(16) Uani 1 1 d . . .
H10A H 0.5673 1.3584 0.6304 0.081 Uiso 1 1 calc R . .
H10B H 0.6319 1.4500 0.5988 0.081 Uiso 1 1 calc R . .
H10C H 0.6493 1.3323 0.6548 0.081 Uiso 1 1 calc R . .
B1 B 0.5565(3) 0.8104(7) 0.7129(3) 0.0296(13) Uani 1 1 d . . .
C11 C 0.5429(3) 0.8982(6) 0.7841(2) 0.0330(12) Uani 1 1 d . . .
F12 F 0.42591(17) 0.9638(4) 0.74314(17) 0.0521(9) Uani 1 1 d . . .
C12 C 0.4773(3) 0.9691(6) 0.7938(3) 0.0385(13) Uani 1 1 d . . .
F13 F 0.3940(2) 1.1085(4) 0.8571(2) 0.0752(12) Uani 1 1 d . . .
C13 C 0.4596(4) 1.0436(6) 0.8521(3) 0.0494(16) Uani 1 1 d . . .
F14 F 0.4936(3) 1.1316(4) 0.96025(18) 0.0811(14) Uani 1 1 d . . .
C14 C 0.5097(4) 1.0533(7) 0.9045(3) 0.0539(18) Uani 1 1 d . . .
F15 F 0.6237(2) 0.9881(5) 0.95152(17) 0.0730(12) Uani 1 1 d . . .
C15 C 0.5749(4) 0.9830(7) 0.8993(3) 0.0478(16) Uani 1 1 d . . .
F16 F 0.65632(17) 0.8389(4) 0.83946(16) 0.0577(10) Uani 1 1 d . . .
C16 C 0.5899(3) 0.9069(6) 0.8404(3) 0.0407(13) Uani 1 1 d . . .
C21 C 0.5046(3) 0.6688(6) 0.7131(2) 0.0296(11) Uani 1 1 d . . .
F22 F 0.41267(17) 0.7555(4) 0.63689(17) 0.0544(9) Uani 1 1 d . . .
C22 C 0.4388(3) 0.6512(6) 0.6779(3) 0.0379(13) Uani 1 1 d . . .
F23 F 0.33328(19) 0.5186(5) 0.64518(19) 0.0701(12) Uani 1 1 d . . .
C23 C 0.3960(3) 0.5286(7) 0.6815(3) 0.0438(14) Uani 1 1 d . . .
F24 F 0.3788(2) 0.2972(4) 0.72536(18) 0.0648(11) Uani 1 1 d . . .
C24 C 0.4180(3) 0.4177(6) 0.7214(3) 0.0420(14) Uani 1 1 d . . .
F25 F 0.5056(2) 0.3217(4) 0.7983(2) 0.0676(11) Uani 1 1 d . . .
C25 C 0.4827(3) 0.4296(6) 0.7588(3) 0.0440(15) Uani 1 1 d . . .
F26 F 0.58458(17) 0.5592(4) 0.79299(17) 0.0501(9) Uani 1 1 d . . .
C26 C 0.5225(3) 0.5534(6) 0.7536(3) 0.0358(13) Uani 1 1 d . . .
C31 C 0.7669(3) 0.6953(6) 0.6111(3) 0.0414(14) Uani 1 1 d . . .
H31 H 0.7563 0.6073 0.6317 0.050 Uiso 1 1 calc R . .
C32 C 0.8129(3) 0.8008(7) 0.6380(3) 0.0434(14) Uani 1 1 d . . .
H32 H 0.8375 0.7977 0.6805 0.052 Uiso 1 1 calc R . .
C33 C 0.8156(3) 0.9122(7) 0.5899(3) 0.0454(14) Uani 1 1 d . . .
H33 H 0.8434 0.9961 0.5943 0.055 Uiso 1 1 calc R . .
C34 C 0.7699(3) 0.8772(7) 0.5345(3) 0.0441(15) Uani 1 1 d . . .
H34 H 0.7614 0.9336 0.4953 0.053 Uiso 1 1 calc R . .
C35 C 0.7392(3) 0.7440(7) 0.5474(3) 0.0446(15) Uani 1 1 d . . .
H35 H 0.7059 0.6953 0.5188 0.053 Uiso 1 1 calc R . .
C41 C 0.3854(12) 0.563(2) 0.8940(15) 0.072(5) Uani 0.53(2) 1 d PDU A 1
C42 C 0.3555(12) 0.6856(18) 0.8659(12) 0.081(5) Uani 0.53(2) 1 d PDU A 1
H42 H 0.3790 0.7740 0.8710 0.097 Uiso 0.53(2) 1 calc PR A 1
C43 C 0.2899(12) 0.674(2) 0.8299(11) 0.087(5) Uani 0.53(2) 1 d PDU A 1
H43 H 0.2693 0.7576 0.8116 0.104 Uiso 0.53(2) 1 calc PR A 1
C44 C 0.2524(10) 0.547(3) 0.8190(12) 0.085(5) Uani 0.53(2) 1 d PDU A 1
H44 H 0.2094 0.5411 0.7922 0.102 Uiso 0.53(2) 1 calc PR A 1
C45 C 0.2834(12) 0.430(2) 0.8507(13) 0.084(5) Uani 0.53(2) 1 d PDU A 1
H45 H 0.2592 0.3419 0.8472 0.101 Uiso 0.53(2) 1 calc PR A 1
C46 C 0.3478(12) 0.4370(18) 0.8869(14) 0.056(5) Uani 0.53(2) 1 d PDU A 1
H46 H 0.3667 0.3539 0.9073 0.067 Uiso 0.53(2) 1 calc PR A 1
C47 C 0.4524(10) 0.573(3) 0.9329(11) 0.111(7) Uani 0.53(2) 1 d PDU A 1
H47A H 0.4696 0.6706 0.9326 0.166 Uiso 0.53(2) 1 calc PR A 1
H47B H 0.4894 0.5117 0.9125 0.166 Uiso 0.53(2) 1 calc PR A 1
H47C H 0.4436 0.5431 0.9799 0.166 Uiso 0.53(2) 1 calc PR A 1
C41A C 0.3747(15) 0.595(3) 0.8879(17) 0.071(6) Uani 0.47(2) 1 d PDU A 2
C42A C 0.3305(15) 0.678(2) 0.8464(13) 0.080(5) Uani 0.47(2) 1 d PDU A 2
H42A H 0.3411 0.7751 0.8398 0.095 Uiso 0.47(2) 1 calc PR A 2
C43A C 0.2704(13) 0.616(3) 0.8146(14) 0.093(6) Uani 0.47(2) 1 d PDU A 2
H43A H 0.2412 0.6730 0.7855 0.112 Uiso 0.47(2) 1 calc PR A 2
C44A C 0.2512(10) 0.475(3) 0.8236(11) 0.078(5) Uani 0.47(2) 1 d PDU A 2
H44A H 0.2089 0.4349 0.8035 0.094 Uiso 0.47(2) 1 calc PR A 2
C45A C 0.2988(13) 0.396(2) 0.8646(13) 0.076(6) Uani 0.47(2) 1 d PDU A 2
H45A H 0.2888 0.2984 0.8710 0.091 Uiso 0.47(2) 1 calc PR A 2
C46A C 0.3599(15) 0.453(3) 0.8963(19) 0.074(7) Uani 0.47(2) 1 d PDU A 2
H46A H 0.3909 0.3958 0.9233 0.088 Uiso 0.47(2) 1 calc PR A 2
C47A C 0.4380(13) 0.653(3) 0.9225(13) 0.107(8) Uani 0.47(2) 1 d PDU A 2
H47D H 0.4621 0.5783 0.9486 0.161 Uiso 0.47(2) 1 calc PR A 2
H47E H 0.4227 0.7284 0.9533 0.161 Uiso 0.47(2) 1 calc PR A 2
H47F H 0.4719 0.6911 0.8888 0.161 Uiso 0.47(2) 1 calc PR A 2

loop_
_atom_site_aniso_label
_atom_site_aniso_U_11
_atom_site_aniso_U_22
_atom_site_aniso_U_33
_atom_site_aniso_U_23
_atom_site_aniso_U_13
_atom_site_aniso_U_12
Zr1 0.0287(2) 0.0280(3) 0.0263(2) -0.0003(2) 0.00063(18) -0.0005(2)
Cl1 0.0434(7) 0.0477(9) 0.0432(7) -0.0125(7) -0.0034(6) -0.0076(7)
O1 0.0313(18) 0.034(2) 0.0322(19) 0.0083(17) -0.0018(15) 0.0023(16)
C1 0.029(2) 0.028(3) 0.037(3) -0.002(3) 0.001(2) -0.002(2)
C2 0.031(3) 0.025(3) 0.035(3) -0.002(2) 0.004(2) 0.003(2)
C3 0.025(2) 0.028(3) 0.030(2) 0.002(2) -0.0002(19) 0.000(2)
C3A 0.027(2) 0.031(3) 0.035(3) 0.002(2) -0.004(2) -0.001(2)
C4 0.044(3) 0.037(3) 0.038(3) -0.008(3) -0.004(2) -0.002(3)
C5 0.049(3) 0.051(4) 0.036(3) -0.015(3) -0.011(3) -0.003(3)
C6 0.056(4) 0.062(5) 0.029(3) -0.008(3) -0.010(3) 0.001(3)
C7A 0.028(3) 0.037(3) 0.027(3) 0.005(2) -0.001(2) -0.002(2)
C7 0.045(3) 0.052(4) 0.031(3) 0.002(3) 0.001(2) 0.004(3)
C8 0.041(3) 0.036(3) 0.040(3) 0.003(3) -0.001(2) -0.002(3)
C9 0.055(4) 0.042(4) 0.066(4) 0.011(3) 0.011(3) -0.013(3)
C10 0.066(4) 0.029(3) 0.066(4) 0.005(3) 0.009(3) -0.006(3)
B1 0.024(3) 0.032(3) 0.033(3) 0.001(3) 0.003(2) 0.002(2)
C11 0.036(3) 0.031(3) 0.032(3) 0.005(2) 0.004(2) -0.007(2)
F12 0.0473(19) 0.057(2) 0.052(2) 0.0044(18) 0.0012(16) 0.0162(17)
C12 0.042(3) 0.030(3) 0.043(3) 0.003(3) 0.011(3) 0.002(3)
F13 0.092(3) 0.055(3) 0.079(3) 0.000(2) 0.035(2) 0.030(2)
C13 0.065(4) 0.032(3) 0.051(4) 0.001(3) 0.032(3) 0.010(3)
F14 0.137(4) 0.053(3) 0.054(2) -0.022(2) 0.041(2) -0.011(2)
C14 0.085(5) 0.041(4) 0.036(3) -0.003(3) 0.025(3) -0.011(4)
F15 0.086(3) 0.097(3) 0.0363(19) -0.006(2) 0.0001(19) -0.037(3)
C15 0.065(4) 0.046(4) 0.032(3) -0.003(3) 0.010(3) -0.019(3)
F16 0.0453(19) 0.086(3) 0.0419(18) -0.0003(19) -0.0082(15) 0.0015(19)
C16 0.044(3) 0.042(3) 0.036(3) 0.003(3) 0.011(2) -0.007(3)
C21 0.031(3) 0.031(3) 0.028(2) 0.002(2) 0.002(2) 0.003(2)
F22 0.0415(18) 0.057(2) 0.065(2) 0.0218(19) -0.0117(16) -0.0084(17)
C22 0.038(3) 0.037(3) 0.038(3) 0.001(3) 0.001(2) -0.003(3)
F23 0.057(2) 0.089(3) 0.064(2) 0.003(2) -0.0168(18) -0.032(2)
C23 0.043(3) 0.053(4) 0.035(3) -0.007(3) 0.005(3) -0.013(3)
F24 0.080(3) 0.045(2) 0.070(2) -0.0105(19) 0.021(2) -0.036(2)
C24 0.054(3) 0.030(3) 0.042(3) -0.008(3) 0.019(3) -0.013(3)
F25 0.073(3) 0.039(2) 0.092(3) 0.030(2) 0.007(2) -0.0004(19)
C25 0.051(3) 0.034(4) 0.047(3) 0.008(3) 0.016(3) 0.006(3)
F26 0.0433(18) 0.047(2) 0.060(2) 0.0255(17) -0.0083(16) -0.0013(16)
C26 0.034(3) 0.037(3) 0.037(3) 0.001(3) 0.005(2) 0.000(2)
C31 0.043(3) 0.036(3) 0.045(3) -0.004(3) 0.010(3) 0.007(3)
C32 0.036(3) 0.056(4) 0.038(3) -0.008(3) -0.004(2) 0.010(3)
C33 0.036(3) 0.049(4) 0.052(3) -0.007(3) 0.012(3) -0.008(3)
C34 0.041(3) 0.059(4) 0.032(3) 0.006(3) 0.010(2) 0.005(3)
C35 0.037(3) 0.059(4) 0.038(3) -0.017(3) 0.005(2) 0.009(3)
C41 0.068(8) 0.077(9) 0.070(8) -0.001(7) 0.024(6) 0.005(7)
C42 0.086(9) 0.077(8) 0.079(8) 0.018(7) 0.015(7) 0.004(7)
C43 0.081(8) 0.089(8) 0.090(8) -0.004(7) 0.005(7) 0.005(7)
C44 0.073(7) 0.084(9) 0.099(7) -0.003(8) 0.014(6) 0.010(7)
C45 0.083(8) 0.095(8) 0.075(8) -0.006(7) 0.017(7) 0.011(7)
C46 0.060(8) 0.054(7) 0.054(7) -0.013(6) 0.020(6) 0.002(6)
C47 0.119(10) 0.118(11) 0.095(9) -0.011(8) 0.004(8) 0.019(8)
C41A 0.075(9) 0.076(9) 0.060(8) -0.006(8) 0.027(7) 0.006(8)
C42A 0.078(9) 0.082(8) 0.078(8) 0.004(7) 0.002(7) -0.004(7)
C43A 0.085(8) 0.094(9) 0.102(9) -0.001(8) 0.008(7) 0.010(8)
C44A 0.071(8) 0.085(9) 0.079(8) 0.008(8) 0.014(6) 0.011(7)
C45A 0.066(9) 0.089(9) 0.073(9) -0.005(7) 0.010(7) 0.010(7)
C46A 0.078(9) 0.068(10) 0.074(10) -0.011(8) 0.023(7) 0.007(7)
C47A 0.115(11) 0.106(11) 0.100(10) -0.011(9) 0.005(8) -0.012(9)

loop_
_atom_type_symbol
_atom_type_description
_atom_type_scat_dispersion_real
_atom_type_scat_dispersion_imag
_atom_type_scat_source
C C 0.0033 0.0016 'International Tables Vol C Tables 4.2.6.8 and 6.1.1.4'
H H 0.0000 0.0000 'International Tables Vol C Tables 4.2.6.8 and 6.1.1.4'
B B 0.0013 0.0007 'International Tables Vol C Tables 4.2.6.8 and 6.1.1.4'
F F 0.0171 0.0103 'International Tables Vol C Tables 4.2.6.8 and 6.1.1.4'
Cl Cl 0.1484 0.1585 'International Tables Vol C Tables 4.2.6.8 and 6.1.1.4'
Zr Zr -2.9673 0.5597 'International Tables Vol C Tables 4.2.6.8 and 6.1.1.4'
O O 0.0106 0.0060 'International Tables Vol C Tables 4.2.6.8 and 6.1.1.4'

loop_
_geom_angle_atom_site_label_1
_geom_angle_atom_site_label_2
_geom_angle_atom_site_label_3
_geom_angle
O1 Zr1 C3 62.20(15)
O1 Zr1 Cl1 96.65(10)
C3 Zr1 Cl1 105.72(13)
O1 Zr1 C2 87.86(15)
C3 Zr1 C2 33.97(16)
Cl1 Zr1 C2 81.31(12)
O1 Zr1 C35 102.36(18)
C3 Zr1 C35 118.39(18)
Cl1 Zr1 C35 135.87(14)
C2 Zr1 C35 138.19(18)
O1 Zr1 C34 133.86(18)
C3 Zr1 C34 134.51(17)
Cl1 Zr1 C34 111.96(15)
C2 Zr1 C34 130.36(18)
C35 Zr1 C34 32.78(19)
O1 Zr1 C3A 79.93(15)
C3 Zr1 C3A 34.22(16)
Cl1 Zr1 C3A 135.82(13)
C2 Zr1 C3A 54.65(17)
C35 Zr1 C3A 86.97(18)
C34 Zr1 C3A 100.68(18)
O1 Zr1 C33 128.24(18)
C3 Zr1 C33 166.31(17)
Cl1 Zr1 C33 82.99(14)
C2 Zr1 C33 142.07(19)
C35 Zr1 C33 54.0(2)
C34 Zr1 C33 32.58(18)
C3A Zr1 C33 133.25(18)
O1 Zr1 C31 81.51(16)
C3 Zr1 C31 127.99(19)
Cl1 Zr1 C31 114.86(14)
C2 Zr1 C31 161.46(18)
C35 Zr1 C31 32.98(18)
C34 Zr1 C31 54.11(19)
C3A Zr1 C31 108.20(18)
C33 Zr1 C31 53.5(2)
O1 Zr1 C32 95.80(17)
C3 Zr1 C32 156.2(2)
Cl1 Zr1 C32 84.62(14)
C2 Zr1 C32 165.78(18)
C35 Zr1 C32 54.33(19)
C34 Zr1 C32 54.20(19)
C3A Zr1 C32 139.51(18)
C33 Zr1 C32 32.45(19)
C31 Zr1 C32 32.26(18)
O1 Zr1 C1 118.22(14)
C3 Zr1 C1 56.83(16)
Cl1 Zr1 C1 90.63(12)
C2 Zr1 C1 32.94(15)
C35 Zr1 C1 113.67(18)
C34 Zr1 C1 97.58(17)
C3A Zr1 C1 55.19(17)
C33 Zr1 C1 113.54(18)
C31 Zr1 C1 146.65(17)
C32 Zr1 C1 145.98(18)
O1 Zr1 C7A 112.50(14)
C3 Zr1 C7A 55.91(15)
Cl1 Zr1 C7A 122.71(13)
C2 Zr1 C7A 53.39(16)
C35 Zr1 C7A 85.72(18)
C34 Zr1 C7A 82.10(17)
C3A Zr1 C7A 33.07(16)
C33 Zr1 C7A 110.55(17)
C31 Zr1 C7A 117.36(17)
C32 Zr1 C7A 135.72(17)
C1 Zr1 C7A 32.27(16)
B1 O1 Zr1 105.7(3)
B1 O1 H1 122(4)
Zr1 O1 H1 125(4)
C2 C1 C7A 105.5(4)
C2 C1 C8 127.6(5)
C7A C1 C8 126.3(4)
C2 C1 Zr1 70.3(3)
C7A C1 Zr1 75.0(3)
C8 C1 Zr1 126.6(3)
C3 C2 C1 111.9(4)
C3 C2 Zr1 70.5(3)
C1 C2 Zr1 76.8(3)
C3 C2 H2 124.1
C1 C2 H2 124.1
Zr1 C2 H2 120.2
C2 C3 C3A 105.0(4)
C2 C3 B1 124.3(4)
C3A C3 B1 125.2(5)
C2 C3 Zr1 75.5(3)
C3A C3 Zr1 75.9(3)
B1 C3 Zr1 93.4(3)
C4 C3A C3 132.4(5)
C4 C3A C7A 119.0(5)
C3 C3A C7A 108.6(5)
C4 C3A Zr1 118.9(3)
C3 C3A Zr1 69.9(3)
C7A C3A Zr1 77.2(3)
C5 C4 C3A 119.3(5)
C5 C4 H4 120.4
C3A C4 H4 120.4
C4 C5 C6 121.3(6)
C4 C5 H5 119.3
C6 C5 H5 119.3
C7 C6 C5 122.5(5)
C7 C6 H6 118.8
C5 C6 H6 118.8
C1 C7A C7 131.8(5)
C1 C7A C3A 108.7(4)
C7 C7A C3A 119.3(5)
C1 C7A Zr1 72.8(3)
C7 C7A Zr1 126.3(4)
C3A C7A Zr1 69.8(3)
C6 C7 C7A 118.4(5)
C6 C7 H7 120.8
C7A C7 H7 120.8
C1 C8 C10 112.9(4)
C1 C8 C9 113.4(5)
C10 C8 C9 109.7(5)
C1 C8 H8 106.8
C10 C8 H8 106.8
C9 C8 H8 106.8
C8 C9 H9A 109.5
C8 C9 H9B 109.5
H9A C9 H9B 109.5
C8 C9 H9C 109.5
H9A C9 H9C 109.5
H9B C9 H9C 109.5
C8 C10 H10A 109.5
C8 C10 H10B 109.5
H10A C10 H10B 109.5
C8 C10 H10C 109.5
H10A C10 H10C 109.5
H10B C10 H10C 109.5
O1 B1 C3 96.1(3)
O1 B1 C21 108.4(4)
C3 B1 C21 118.1(4)
O1 B1 C11 112.1(4)
C3 B1 C11 112.9(4)
C21 B1 C11 108.6(4)
C12 C11 C16 113.2(5)
C12 C11 B1 119.6(5)
C16 C11 B1 127.2(5)
F12 C12 C13 117.1(5)
F12 C12 C11 118.5(5)
C13 C12 C11 124.4(6)
F13 C13 C14 120.4(5)
F13 C13 C12 120.2(6)
C14 C13 C12 119.4(6)
F14 C14 C15 121.2(6)
F14 C14 C13 119.4(6)
C15 C14 C13 119.4(5)
F15 C15 C14 119.9(5)
F15 C15 C16 120.9(6)
C14 C15 C16 119.2(6)
F16 C16 C15 115.6(5)
F16 C16 C11 120.2(5)
C15 C16 C11 124.3(6)
C26 C21 C22 113.0(5)
C26 C21 B1 120.5(4)
C22 C21 B1 126.5(5)
F22 C22 C21 120.5(5)
F22 C22 C23 115.7(5)
C21 C22 C23 123.8(5)
F23 C23 C24 119.7(5)
F23 C23 C22 120.4(6)
C24 C23 C22 119.9(5)
F24 C24 C23 121.6(6)
F24 C24 C25 119.2(6)
C23 C24 C25 119.2(5)
F25 C25 C26 121.4(5)
F25 C25 C24 120.2(5)
C26 C25 C24 118.4(5)
F26 C26 C25 115.3(5)
F26 C26 C21 118.9(5)
C25 C26 C21 125.8(5)
C32 C31 C35 108.1(5)
C32 C31 Zr1 74.2(3)
C35 C31 Zr1 71.7(3)
C32 C31 H31 125.9
C35 C31 H31 125.9
Zr1 C31 H31 120.0
C31 C32 C33 107.5(5)
C31 C32 Zr1 73.6(3)
C33 C32 Zr1 73.4(3)
C31 C32 H32 126.3
C33 C32 H32 126.3
Zr1 C32 H32 118.7
C34 C33 C32 108.5(5)
C34 C33 Zr1 72.3(3)
C32 C33 Zr1 74.1(3)
C34 C33 H33 125.8
C32 C33 H33 125.8
Zr1 C33 H33 119.6
C35 C34 C33 108.0(5)
C35 C34 Zr1 73.2(3)
C33 C34 Zr1 75.1(3)
C35 C34 H34 126.0
C33 C34 H34 126.0
Zr1 C34 H34 117.7
C34 C35 C31 107.9(5)
C34 C35 Zr1 74.1(3)
C31 C35 Zr1 75.4(3)
C34 C35 H35 126.1
C31 C35 H35 126.1
Zr1 C35 H35 116.6
C46 C41 C42 118.7(14)
C46 C41 C47 122.3(17)
C42 C41 C47 118.9(17)
C43 C42 C41 118.0(15)
C43 C42 H42 121.0
C41 C42 H42 121.0
C42 C43 C44 124.5(16)
C42 C43 H43 117.8
C44 C43 H43 117.8
C45 C44 C43 114.5(15)
C45 C44 H44 122.7
C43 C44 H44 122.7
C46 C45 C44 122.8(16)
C46 C45 H45 118.6
C44 C45 H45 118.6
C45 C46 C41 121.3(14)
C45 C46 H46 119.3
C41 C46 H46 119.3
C41 C47 H47A 109.5
C41 C47 H47B 109.5
H47A C47 H47B 109.5
C41 C47 H47C 109.5
H47A C47 H47C 109.5
H47B C47 H47C 109.5
C46A C41A C42A 120.3(15)
C46A C41A C47A 117.9(19)
C42A C41A C47A 122(2)
C41A C42A C43A 119.0(17)
C41A C42A H42A 120.5
C43A C42A H42A 120.5
C42A C43A C44A 123.0(18)
C42A C43A H43A 118.5
C44A C43A H43A 118.5
C43A C44A C45A 115.3(16)
C43A C44A H44A 122.3
C45A C44A H44A 122.3
C46A C45A C44A 123.1(17)
C46A C45A H45A 118.4
C44A C45A H45A 118.4
C41A C46A C45A 119.1(17)
C41A C46A H46A 120.5
C45A C46A H46A 120.5
C41A C47A H47D 109.5
C41A C47A H47E 109.5
H47D C47A H47E 109.5
C41A C47A H47F 109.5
H47D C47A H47F 109.5
H47E C47A H47F 109.5

loop_
_geom_bond_atom_site_label_1
_geom_bond_atom_site_label_2
_geom_bond_distance
Zr1 O1 2.138(3)
Zr1 C3 2.398(4)
Zr1 Cl1 2.4428(14)
Zr1 C2 2.463(5)
Zr1 C35 2.463(5)
Zr1 C34 2.474(5)
Zr1 C3A 2.477(5)
Zr1 C33 2.510(5)
Zr1 C31 2.511(5)
Zr1 C32 2.519(5)
Zr1 C1 2.547(5)
Zr1 C7A 2.575(5)
O1 B1 1.557(6)
O1 H1 0.891(19)
C1 C2 1.423(7)
C1 C7A 1.423(7)
C1 C8 1.509(7)
C2 C3 1.422(7)
C2 H2 0.9400
C3 C3A 1.436(7)
C3 B1 1.608(7)
C3A C4 1.432(7)
C3A C7A 1.441(7)
C4 C5 1.357(7)
C4 H4 0.9400
C5 C6 1.405(8)
C5 H5 0.9400
C6 C7 1.360(8)
C6 H6 0.9400
C7A C7 1.434(7)
C7 H7 0.9400
C8 C10 1.521(8)
C8 C9 1.546(7)
C8 H8 0.9900
C9 H9A 0.9700
C9 H9B 0.9700
C9 H9C 0.9700
C10 H10A 0.9700
C10 H10B 0.9700
C10 H10C 0.9700
B1 C21 1.632(8)
B1 C11 1.632(8)
C11 C12 1.381(7)
C11 C16 1.390(7)
F12 C12 1.357(6)
C12 C13 1.372(8)
F13 C13 1.344(7)
C13 C14 1.369(9)
F14 C14 1.345(6)
C14 C15 1.362(9)
F15 C15 1.347(7)
C15 C16 1.378(8)
F16 C16 1.367(6)
C21 C26 1.378(7)
C21 C22 1.386(7)
F22 C22 1.349(6)
C22 C23 1.393(8)
F23 C23 1.343(6)
C23 C24 1.358(8)
F24 C24 1.341(6)
C24 C25 1.387(8)
F25 C25 1.337(6)
C25 C26 1.374(7)
F26 C26 1.364(6)
C31 C32 1.397(8)
C31 C35 1.412(8)
C31 H31 0.9400
C32 C33 1.405(8)
C32 H32 0.9400
C33 C34 1.399(8)
C33 H33 0.9400
C34 C35 1.393(8)
C34 H34 0.9400
C35 H35 0.9400
C41 C46 1.370(15)
C41 C42 1.389(13)
C41 C47 1.436(15)
C42 C43 1.386(13)
C42 H42 0.9400
C43 C44 1.391(13)
C43 H43 0.9400
C44 C45 1.377(13)
C44 H44 0.9400
C45 C46 1.368(13)
C45 H45 0.9400
C46 H46 0.9400
C47 H47A 0.9700
C47 H47B 0.9700
C47 H47C 0.9700
C41A C46A 1.373(17)
C41A C42A 1.376(13)
C41A C47A 1.437(16)
C42A C43A 1.382(13)
C42A H42A 0.9400
C43A C44A 1.387(13)
C43A H43A 0.9400
C44A C45A 1.389(13)
C44A H44A 0.9400
C45A C46A 1.380(13)
C45A H45A 0.9400
C46A H46A 0.9400
C47A H47D 0.9700
C47A H47E 0.9700
C47A H47F 0.9700

loop_
_geom_torsion_atom_site_label_1
_geom_torsion_atom_site_label_2
_geom_torsion_atom_site_label_3
_geom_torsion_atom_site_label_4
_geom_torsion
C3 Zr1 O1 B1 -11.2(3)
Cl1 Zr1 O1 B1 93.1(3)
C2 Zr1 O1 B1 12.1(3)
C35 Zr1 O1 B1 -126.9(3)
C34 Zr1 O1 B1 -137.5(3)
C3A Zr1 O1 B1 -42.3(3)
C33 Zr1 O1 B1 179.4(3)
C31 Zr1 O1 B1 -152.6(3)
C32 Zr1 O1 B1 178.4(3)
C1 Zr1 O1 B1 -1.2(3)
C7A Zr1 O1 B1 -36.5(3)
O1 Zr1 C1 C2 25.0(3)
C3 Zr1 C1 C2 35.6(3)
Cl1 Zr1 C1 C2 -72.9(3)
C35 Zr1 C1 C2 145.1(3)
C34 Zr1 C1 C2 174.9(3)
C3A Zr1 C1 C2 77.1(3)
C33 Zr1 C1 C2 -155.5(3)
C31 Zr1 C1 C2 145.7(3)
C32 Zr1 C1 C2 -154.1(3)
C7A Zr1 C1 C2 113.0(4)
O1 Zr1 C1 C7A -87.9(3)
C3 Zr1 C1 C7A -77.4(3)
Cl1 Zr1 C1 C7A 174.2(3)
C2 Zr1 C1 C7A -113.0(4)
C35 Zr1 C1 C7A 32.1(3)
C34 Zr1 C1 C7A 61.9(3)
C3A Zr1 C1 C7A -35.8(3)
C33 Zr1 C1 C7A 91.6(3)
C31 Zr1 C1 C7A 32.8(4)
C32 Zr1 C1 C7A 92.9(4)
O1 Zr1 C1 C8 147.8(4)
C3 Zr1 C1 C8 158.3(5)
Cl1 Zr1 C1 C8 49.9(4)
C2 Zr1 C1 C8 122.7(5)
C35 Zr1 C1 C8 -92.2(4)
C34 Zr1 C1 C8 -62.4(4)
C3A Zr1 C1 C8 -160.2(5)
C33 Zr1 C1 C8 -32.8(5)
C31 Zr1 C1 C8 -91.5(5)
C32 Zr1 C1 C8 -31.4(6)
C7A Zr1 C1 C8 -124.3(5)
C7A C1 C2 C3 5.0(6)
C8 C1 C2 C3 176.1(5)
Zr1 C1 C2 C3 -62.4(3)
C7A C1 C2 Zr1 67.3(3)
C8 C1 C2 Zr1 -121.6(5)
O1 Zr1 C2 C3 -38.8(3)
Cl1 Zr1 C2 C3 -135.8(3)
C35 Zr1 C2 C3 67.5(4)
C34 Zr1 C2 C3 112.7(3)
C3A Zr1 C2 C3 40.4(3)
C33 Zr1 C2 C3 157.6(3)
C31 Zr1 C2 C3 16.1(7)
C32 Zr1 C2 C3 -144.1(7)
C1 Zr1 C2 C3 119.3(4)
C7A Zr1 C2 C3 81.6(3)
O1 Zr1 C2 C1 -158.1(3)
C3 Zr1 C2 C1 -119.3(4)
Cl1 Zr1 C2 C1 104.9(3)
C35 Zr1 C2 C1 -51.8(4)
C34 Zr1 C2 C1 -6.7(4)
C3A Zr1 C2 C1 -78.9(3)
C33 Zr1 C2 C1 38.2(4)
C31 Zr1 C2 C1 -103.3(6)
C32 Zr1 C2 C1 96.6(8)
C7A Zr1 C2 C1 -37.8(3)
C1 C2 C3 C3A -4.6(5)
Zr1 C2 C3 C3A -70.7(3)
C1 C2 C3 B1 150.4(4)
Zr1 C2 C3 B1 84.2(4)
C1 C2 C3 Zr1 66.2(4)
O1 Zr1 C3 C2 135.0(3)
Cl1 Zr1 C3 C2 45.7(3)
C35 Zr1 C3 C2 -135.6(3)
C34 Zr1 C3 C2 -99.6(4)
C3A Zr1 C3 C2 -109.9(4)
C33 Zr1 C3 C2 -82.6(9)
C31 Zr1 C3 C2 -173.6(3)
C32 Zr1 C3 C2 159.1(4)
C1 Zr1 C3 C2 -34.5(3)
C7A Zr1 C3 C2 -73.5(3)
O1 Zr1 C3 C3A -115.1(3)
Cl1 Zr1 C3 C3A 155.6(3)
C2 Zr1 C3 C3A 109.9(4)
C35 Zr1 C3 C3A -25.6(4)
C34 Zr1 C3 C3A 10.4(4)
C33 Zr1 C3 C3A 27.3(10)
C31 Zr1 C3 C3A -63.6(4)
C32 Zr1 C3 C3A -91.0(5)
C1 Zr1 C3 C3A 75.4(3)
C7A Zr1 C3 C3A 36.5(3)
O1 Zr1 C3 B1 10.4(3)
Cl1 Zr1 C3 B1 -78.9(3)
C2 Zr1 C3 B1 -124.6(4)
C35 Zr1 C3 B1 99.9(3)
C34 Zr1 C3 B1 135.9(3)
C3A Zr1 C3 B1 125.5(5)
C33 Zr1 C3 B1 152.8(8)
C31 Zr1 C3 B1 61.8(4)
C32 Zr1 C3 B1 34.5(6)
C1 Zr1 C3 B1 -159.1(4)
C7A Zr1 C3 B1 161.9(4)
C2 C3 C3A C4 -178.2(5)
B1 C3 C3A C4 27.1(8)
Zr1 C3 C3A C4 111.3(6)
C2 C3 C3A C7A 2.3(5)
B1 C3 C3A C7A -152.3(4)
Zr1 C3 C3A C7A -68.1(3)
C2 C3 C3A Zr1 70.5(3)
B1 C3 C3A Zr1 -84.2(4)
O1 Zr1 C3A C4 -73.6(4)
C3 Zr1 C3A C4 -128.1(5)
Cl1 Zr1 C3A C4 -162.9(3)
C2 Zr1 C3A C4 -168.2(5)
C35 Zr1 C3A C4 29.5(4)
C34 Zr1 C3A C4 59.4(4)
C33 Zr1 C3A C4 60.5(5)
C31 Zr1 C3A C4 3.9(4)
C32 Zr1 C3A C4 13.5(5)
C1 Zr1 C3A C4 151.3(5)
C7A Zr1 C3A C4 116.3(5)
O1 Zr1 C3A C3 54.5(3)
Cl1 Zr1 C3A C3 -34.7(4)
C2 Zr1 C3A C3 -40.1(3)
C35 Zr1 C3A C3 157.6(3)
C34 Zr1 C3A C3 -172.5(3)
C33 Zr1 C3A C3 -171.4(3)
C31 Zr1 C3A C3 132.0(3)
C32 Zr1 C3A C3 141.6(3)
C1 Zr1 C3A C3 -80.6(3)
C7A Zr1 C3A C3 -115.6(4)
O1 Zr1 C3A C7A 170.1(3)
C3 Zr1 C3A C7A 115.6(4)
Cl1 Zr1 C3A C7A 80.8(3)
C2 Zr1 C3A C7A 75.5(3)
C35 Zr1 C3A C7A -86.8(3)
C34 Zr1 C3A C7A -56.9(3)
C33 Zr1 C3A C7A -55.8(4)
C31 Zr1 C3A C7A -112.4(3)
C32 Zr1 C3A C7A -102.8(4)
C1 Zr1 C3A C7A 35.0(3)
C3 C3A C4 C5 176.5(5)
C7A C3A C4 C5 -4.2(8)
Zr1 C3A C4 C5 -95.1(5)
C3A C4 C5 C6 1.0(8)
C4 C5 C6 C7 1.5(9)
C2 C1 C7A C7 172.3(5)
C8 C1 C7A C7 1.1(9)
Zr1 C1 C7A C7 -123.6(6)
C2 C1 C7A C3A -3.3(5)
C8 C1 C7A C3A -174.5(5)
Zr1 C1 C7A C3A 60.8(3)
C2 C1 C7A Zr1 -64.1(3)
C8 C1 C7A Zr1 124.7(5)
C4 C3A C7A C1 -178.9(4)
C3 C3A C7A C1 0.6(6)
Zr1 C3A C7A C1 -62.7(3)
C4 C3A C7A C7 4.9(7)
C3 C3A C7A C7 -175.6(4)
Zr1 C3A C7A C7 121.0(5)
C4 C3A C7A Zr1 -116.2(5)
C3 C3A C7A Zr1 63.3(3)
O1 Zr1 C7A C1 107.6(3)
C3 Zr1 C7A C1 80.5(3)
Cl1 Zr1 C7A C1 -6.9(3)
C2 Zr1 C7A C1 38.6(3)
C35 Zr1 C7A C1 -150.8(3)
C34 Zr1 C7A C1 -118.0(3)
C3A Zr1 C7A C1 118.2(4)
C33 Zr1 C7A C1 -101.8(3)
C31 Zr1 C7A C1 -160.4(3)
C32 Zr1 C7A C1 -126.8(3)
O1 Zr1 C7A C7 -122.8(5)
C3 Zr1 C7A C7 -149.9(6)
Cl1 Zr1 C7A C7 122.7(5)
C2 Zr1 C7A C7 168.2(6)
C35 Zr1 C7A C7 -21.1(5)
C34 Zr1 C7A C7 11.6(5)
C3A Zr1 C7A C7 -112.2(6)
C33 Zr1 C7A C7 27.8(5)
C31 Zr1 C7A C7 -30.8(5)
C32 Zr1 C7A C7 2.8(6)
C1 Zr1 C7A C7 129.6(6)
O1 Zr1 C7A C3A -10.6(3)
C3 Zr1 C7A C3A -37.8(3)
Cl1 Zr1 C7A C3A -125.1(3)
C2 Zr1 C7A C3A -79.6(3)
C35 Zr1 C7A C3A 91.0(3)
C34 Zr1 C7A C3A 123.8(3)
C33 Zr1 C7A C3A 139.9(3)
C31 Zr1 C7A C3A 81.4(3)
C32 Zr1 C7A C3A 114.9(3)
C1 Zr1 C7A C3A -118.2(4)
C5 C6 C7 C7A -0.8(9)
C1 C7A C7 C6 -177.6(5)
C3A C7A C7 C6 -2.4(8)
Zr1 C7A C7 C6 83.0(6)
C2 C1 C8 C10 -0.1(8)
C7A C1 C8 C10 169.2(5)
Zr1 C1 C8 C10 -92.5(5)
C2 C1 C8 C9 125.5(5)
C7A C1 C8 C9 -65.2(7)
Zr1 C1 C8 C9 33.1(6)
Zr1 O1 B1 C3 14.9(4)
Zr1 O1 B1 C21 137.2(3)
Zr1 O1 B1 C11 -102.9(4)
C2 C3 B1 O1 -87.5(5)
C3A C3 B1 O1 62.4(6)
Zr1 C3 B1 O1 -12.7(3)
C2 C3 B1 C21 157.8(4)
C3A C3 B1 C21 -52.2(6)
Zr1 C3 B1 C21 -127.4(4)
C2 C3 B1 C11 29.6(6)
C3A C3 B1 C11 179.5(4)
Zr1 C3 B1 C11 104.4(4)
O1 B1 C11 C12 169.0(5)
C3 B1 C11 C12 61.9(6)
C21 B1 C11 C12 -71.1(6)
O1 B1 C11 C16 -13.9(8)
C3 B1 C11 C16 -121.1(6)
C21 B1 C11 C16 105.9(6)
C16 C11 C12 F12 -177.7(5)
B1 C11 C12 F12 -0.3(7)
C16 C11 C12 C13 1.2(8)
B1 C11 C12 C13 178.7(5)
F12 C12 C13 F13 -0.5(8)
C11 C12 C13 F13 -179.5(5)
F12 C12 C13 C14 -179.4(5)
C11 C12 C13 C14 1.6(9)
F13 C13 C14 F14 -1.9(9)
C12 C13 C14 F14 177.0(5)
F13 C13 C14 C15 177.9(5)
C12 C13 C14 C15 -3.2(9)
F14 C14 C15 F15 1.9(9)
C13 C14 C15 F15 -177.9(5)
F14 C14 C15 C16 -178.4(5)
C13 C14 C15 C16 1.9(9)
F15 C15 C16 F16 0.0(8)
C14 C15 C16 F16 -179.7(5)
F15 C15 C16 C11 -179.1(5)
C14 C15 C16 C11 1.2(9)
C12 C11 C16 F16 178.3(5)
B1 C11 C16 F16 1.1(8)
C12 C11 C16 C15 -2.6(8)
B1 C11 C16 C15 -179.9(5)
O1 B1 C21 C26 47.2(6)
C3 B1 C21 C26 155.0(5)
C11 B1 C21 C26 -74.8(6)
O1 B1 C21 C22 -136.1(5)
C3 B1 C21 C22 -28.4(7)
C11 B1 C21 C22 101.8(6)
C26 C21 C22 F22 178.8(4)
B1 C21 C22 F22 2.0(8)
C26 C21 C22 C23 -1.6(8)
B1 C21 C22 C23 -178.4(5)
F22 C22 C23 F23 0.4(8)
C21 C22 C23 F23 -179.2(5)
F22 C22 C23 C24 179.8(5)
C21 C22 C23 C24 0.2(8)
F23 C23 C24 F24 0.3(8)
C22 C23 C24 F24 -179.1(5)
F23 C23 C24 C25 -179.7(5)
C22 C23 C24 C25 0.9(8)
F24 C24 C25 F25 0.1(8)
C23 C24 C25 F25 -179.8(5)
F24 C24 C25 C26 179.5(5)
C23 C24 C25 C26 -0.5(8)
F25 C25 C26 F26 -2.1(7)
C24 C25 C26 F26 178.5(4)
F25 C25 C26 C21 178.3(5)
C24 C25 C26 C21 -1.1(8)
C22 C21 C26 F26 -177.6(4)
B1 C21 C26 F26 -0.5(7)
C22 C21 C26 C25 2.0(8)
B1 C21 C26 C25 179.1(5)
O1 Zr1 C31 C32 -115.3(3)
C3 Zr1 C31 C32 -159.7(3)
Cl1 Zr1 C31 C32 -21.9(4)
C2 Zr1 C31 C32 -171.0(5)
C35 Zr1 C31 C32 115.8(5)
C34 Zr1 C31 C32 78.1(4)
C3A Zr1 C31 C32 168.3(3)
C33 Zr1 C31 C32 37.4(3)
C1 Zr1 C31 C32 114.7(4)
C7A Zr1 C31 C32 133.7(3)
O1 Zr1 C31 C35 128.9(4)
C3 Zr1 C31 C35 84.5(4)
Cl1 Zr1 C31 C35 -137.7(3)
C2 Zr1 C31 C35 73.2(7)
C34 Zr1 C31 C35 -37.7(3)
C3A Zr1 C31 C35 52.5(4)
C33 Zr1 C31 C35 -78.4(4)
C32 Zr1 C31 C35 -115.8(5)
C1 Zr1 C31 C35 -1.1(5)
C7A Zr1 C31 C35 17.9(4)
C35 C31 C32 C33 -2.1(6)
Zr1 C31 C32 C33 -66.1(4)
C35 C31 C32 Zr1 64.1(4)
O1 Zr1 C32 C31 64.0(3)
C3 Zr1 C32 C31 42.7(6)
Cl1 Zr1 C32 C31 160.1(3)
C2 Zr1 C32 C31 168.3(6)
C35 Zr1 C32 C31 -37.1(3)
C34 Zr1 C32 C31 -77.8(4)
C3A Zr1 C32 C31 -17.3(5)
C33 Zr1 C32 C31 -114.5(5)
C1 Zr1 C32 C31 -116.8(4)
C7A Zr1 C32 C31 -67.0(4)
O1 Zr1 C32 C33 178.4(3)
C3 Zr1 C32 C33 157.1(4)
Cl1 Zr1 C32 C33 -85.4(3)
C2 Zr1 C32 C33 -77.2(8)
C35 Zr1 C32 C33 77.4(4)
C34 Zr1 C32 C33 36.7(3)
C3A Zr1 C32 C33 97.2(4)
C31 Zr1 C32 C33 114.5(5)
C1 Zr1 C32 C33 -2.3(5)
C7A Zr1 C32 C33 47.5(5)
C31 C32 C33 C34 1.6(6)
Zr1 C32 C33 C34 -64.6(4)
C31 C32 C33 Zr1 66.2(4)
O1 Zr1 C33 C34 113.9(4)
C3 Zr1 C33 C34 -22.7(10)
Cl1 Zr1 C33 C34 -153.1(4)
C2 Zr1 C33 C34 -87.0(5)
C35 Zr1 C33 C34 37.5(4)
C3A Zr1 C33 C34 -1.9(5)
C31 Zr1 C33 C34 78.7(4)
C32 Zr1 C33 C34 115.9(5)
C1 Zr1 C33 C34 -65.5(4)
C7A Zr1 C33 C34 -30.8(4)
O1 Zr1 C33 C32 -2.0(4)
C3 Zr1 C33 C32 -138.6(8)
Cl1 Zr1 C33 C32 91.0(3)
C2 Zr1 C33 C32 157.1(3)
C35 Zr1 C33 C32 -78.4(4)
C34 Zr1 C33 C32 -115.9(5)
C3A Zr1 C33 C32 -117.8(4)
C31 Zr1 C33 C32 -37.2(3)
C1 Zr1 C33 C32 178.6(3)
C7A Zr1 C33 C32 -146.6(3)
C32 C33 C34 C35 -0.5(6)
Zr1 C33 C34 C35 -66.3(4)
C32 C33 C34 Zr1 65.8(4)
O1 Zr1 C34 C35 19.3(4)
C3 Zr1 C34 C35 -72.8(4)
Cl1 Zr1 C34 C35 143.4(3)
C2 Zr1 C34 C35 -119.1(4)
C3A Zr1 C34 C35 -66.9(4)
C33 Zr1 C34 C35 114.5(5)
C31 Zr1 C34 C35 37.9(3)
C32 Zr1 C34 C35 78.0(4)
C1 Zr1 C34 C35 -122.8(3)
C7A Zr1 C34 C35 -94.4(4)
O1 Zr1 C34 C33 -95.2(4)
C3 Zr1 C34 C33 172.7(3)
Cl1 Zr1 C34 C33 28.9(4)
C2 Zr1 C34 C33 126.3(4)
C35 Zr1 C34 C33 -114.5(5)
C3A Zr1 C34 C33 178.6(4)
C31 Zr1 C34 C33 -76.6(4)
C32 Zr1 C34 C33 -36.5(4)
C1 Zr1 C34 C33 122.7(4)
C7A Zr1 C34 C33 151.1(4)
C33 C34 C35 C31 -0.8(6)
Zr1 C34 C35 C31 -68.4(3)
C33 C34 C35 Zr1 67.6(4)
C32 C31 C35 C34 1.8(6)
Zr1 C31 C35 C34 67.5(4)
C32 C31 C35 Zr1 -65.7(4)
O1 Zr1 C35 C34 -165.8(3)
C3 Zr1 C35 C34 129.3(3)
Cl1 Zr1 C35 C34 -52.5(4)
C2 Zr1 C35 C34 93.3(4)
C3A Zr1 C35 C34 115.2(4)
C33 Zr1 C35 C34 -37.3(3)
C31 Zr1 C35 C34 -113.8(5)
C32 Zr1 C35 C34 -77.6(4)
C1 Zr1 C35 C34 65.5(4)
C7A Zr1 C35 C34 82.0(3)
O1 Zr1 C35 C31 -52.0(4)
C3 Zr1 C35 C31 -116.9(3)
Cl1 Zr1 C35 C31 61.3(4)
C2 Zr1 C35 C31 -152.8(3)
C34 Zr1 C35 C31 113.8(5)
C3A Zr1 C35 C31 -131.0(4)
C33 Zr1 C35 C31 76.6(4)
C32 Zr1 C35 C31 36.3(3)
C1 Zr1 C35 C31 179.3(3)
C7A Zr1 C35 C31 -164.1(4)
C46 C41 C42 C43 -2(4)
C47 C41 C42 C43 -178(2)
C41 C42 C43 C44 -1(3)
C42 C43 C44 C45 4(3)
C43 C44 C45 C46 -3(4)
C44 C45 C46 C41 0(4)
C42 C41 C46 C45 2(4)
C47 C41 C46 C45 179(3)
C46A C41A C42A C43A 1(5)
C47A C41A C42A C43A -180(3)
C41A C42A C43A C44A 2(4)
C42A C43A C44A C45A -3(4)
C43A C44A C45A C46A 2(4)
C42A C41A C46A C45A -2(6)
C47A C41A C46A C45A 179(3)
C44A C45A C46A C41A 1(5)
